data_1568770
loop_
_publ_author_name
'Duan, Yuefeng'
'Huang, Yuhang'
'Wang, Chongqing'
'Wang, Qian'
'Ge, Kai'
'Lu, Zhiyong'
'Wang, Huijie'
'Duan, Jingui'
'Bai, Junfeng'
'Jin, Wanqin'

_publ_section_title
;
 Formation and fine-tuning of metal--organic frameworks with carboxylic
 pincers for the recognition of a C2H2 tetramer and highly selective
 separation of C2H2/C2H4
;
_journal_issue 17
_journal_name_full 'Chemical Science'
_journal_page_first 4605
_journal_page_last 4611
_journal_paper_doi 10.1039/D3SC00877K
_journal_volume 14
_journal_year 2023
_chemical_formula_sum 'C27 H22 Cu F6 N8 O4 Ti'
_chemical_formula_weight 747.96
_space_group_crystal_system tetragonal
_space_group_IT_number 98
_space_group_name_Hall 'I 4bw 2bw'
_space_group_name_H-M_alt 'I 41 2 2'
_atom_sites_solution_hydrogens difmap
_audit_creation_method SHELXL-2018/3
_audit_update_record
;
2022-10-06 deposited with the CCDC.	2023-04-03 downloaded from the CCDC.
;
_cell_angle_alpha 90
_cell_angle_beta 90
_cell_angle_gamma 90
_cell_formula_units_Z 8
_cell_length_a 16.567(2)
_cell_length_b 16.567(2)
_cell_length_c 31.995(9)
_cell_measurement_reflns_used 3093
_cell_measurement_temperature 296(2)
_cell_measurement_theta_max 19.354
_cell_measurement_theta_min 2.271
_cell_volume 8782(3)
_computing_structure_refinement 'SHELXL-2018/3 (Sheldrick, 2018)'
_diffrn_ambient_temperature 296(2)
_diffrn_measured_fraction_theta_full 0.984
_diffrn_measured_fraction_theta_max 0.984
_diffrn_measurement_device_type 'Bruker Smart CCD'
_diffrn_radiation_type MoK\a
_diffrn_radiation_wavelength 0.71073
_diffrn_reflns_av_R_equivalents 0.1370
_diffrn_reflns_av_unetI/netI 0.0829
_diffrn_reflns_Laue_measured_fraction_full 0.984
_diffrn_reflns_Laue_measured_fraction_max 0.984
_diffrn_reflns_limit_h_max 19
_diffrn_reflns_limit_h_min -19
_diffrn_reflns_limit_k_max 19
_diffrn_reflns_limit_k_min -19
_diffrn_reflns_limit_l_max 38
_diffrn_reflns_limit_l_min -38
_diffrn_reflns_number 31515
_diffrn_reflns_point_group_measured_fraction_full 0.987
_diffrn_reflns_point_group_measured_fraction_max 0.987
_diffrn_reflns_theta_full 25.087
_diffrn_reflns_theta_max 25.087
_diffrn_reflns_theta_min 1.384
_exptl_absorpt_coefficient_mu 0.725
_exptl_crystal_colour purple
_exptl_crystal_density_diffrn 1.131
_exptl_crystal_description block
_exptl_crystal_F_000 3016
_exptl_crystal_size_max 0.120
_exptl_crystal_size_mid 0.120
_exptl_crystal_size_min 0.100
_refine_diff_density_max 0.736
_refine_diff_density_min -0.379
_refine_diff_density_rms 0.111
_refine_ls_abs_structure_details
;
 Flack x determined using 777 quotients [(I+)-(I-)]/[(I+)+(I-)]
 (Parsons, Flack and Wagner, Acta Cryst. B69 (2013) 249-259).
;
_refine_ls_abs_structure_Flack -0.010(15)
_refine_ls_extinction_coef 0.0029(4)
_refine_ls_extinction_expression Fc^*^=kFc[1+0.001xFc^2^\l^3^/sin(2\q)]^-1/4^
_refine_ls_extinction_method 'SHELXL-2018/3 (Sheldrick 2018)'
_refine_ls_goodness_of_fit_ref 1.072
_refine_ls_hydrogen_treatment constr
_refine_ls_matrix_type full
_refine_ls_number_parameters 217
_refine_ls_number_reflns 3881
_refine_ls_number_restraints 399
_refine_ls_restrained_S_all 1.882
_refine_ls_R_factor_all 0.1373
_refine_ls_R_factor_gt 0.0706
_refine_ls_shift/su_max 0.000
_refine_ls_shift/su_mean 0.000
_refine_ls_structure_factor_coef Fsqd
_refine_ls_weighting_details 'w=1/[\s^2^(Fo^2^)+(0.1000P)^2^] where P=(Fo^2^+2Fc^2^)/3'
_refine_ls_weighting_scheme calc
_refine_ls_wR_factor_gt 0.1679
_refine_ls_wR_factor_ref 0.1887
_reflns_Friedel_coverage 0.754
_reflns_Friedel_fraction_full 0.992
_reflns_Friedel_fraction_max 0.992
_reflns_number_gt 2349
_reflns_number_total 3881
_reflns_threshold_expression 'I > 2\s(I)'
_cod_data_source_file d3sc00877k2.cif
_cod_data_source_block a_CCDC1
_cod_depositor_comments 'Adding full bibliography for 1568769--1568774.cif.'
_cod_database_code 1568770
_shelx_shelxl_version_number 2018/3
_shelx_space_group_comment
;
The symmetry employed for this shelxl refinement is uniquely defined
by the following loop, which should always be used as a source of
symmetry information in preference to the above space-group names.
They are only intended as comments.
;
_shelx_estimated_absorpt_t_min 0.918
_shelx_estimated_absorpt_t_max 0.931

loop_
_space_group_symop_operation_xyz
'x, y, z'
'-x+1/2, -y+1/2, z+1/2'
'-y, x+1/2, z+1/4'
'y+1/2, -x, z+3/4'
'-x+1/2, y, -z+3/4'
'x, -y+1/2, -z+1/4'
'y+1/2, x+1/2, -z+1/2'
'-y, -x, -z'
'x+1/2, y+1/2, z+1/2'
'-x+1, -y+1, z+1'
'-y+1/2, x+1, z+3/4'
'y+1, -x+1/2, z+5/4'
'-x+1, y+1/2, -z+5/4'
'x+1/2, -y+1, -z+3/4'
'y+1, x+1, -z+1'
'-y+1/2, -x+1/2, -z+1/2'

loop_
_atom_site_label
_atom_site_type_symbol
_atom_site_fract_x
_atom_site_fract_y
_atom_site_fract_z
_atom_site_U_iso_or_equiv
_atom_site_adp_type
_atom_site_occupancy
_atom_site_site_symmetry_order
_atom_site_calc_flag
_atom_site_refinement_flags_posn
_atom_site_refinement_flags_adp
_atom_site_refinement_flags_occupancy
_atom_site_disorder_assembly
_atom_site_disorder_group
C1 C 0.9070(6) 0.4181(6) 0.0583(3) 0.054(2) Uani 1 1 d . U . . .
H1 H 0.932001 0.368994 0.063881 0.064 Uiso 1 1 d R U . . .
C2 C 0.8714(8) 0.5424(8) 0.0618(4) 0.081(3) Uani 1 1 d . U . . .
H2 H 0.865548 0.595308 0.071012 0.097 Uiso 1 1 d R U . . .
C3 C 0.8345(8) 0.5114(7) 0.0291(4) 0.086(3) Uani 1 1 d . U . . .
H3 H 0.801447 0.539052 0.010452 0.104 Uiso 1 1 d R U . . .
C4 C 0.8343(6) 0.3704(6) -0.0033(3) 0.056(2) Uani 1 1 d . U . . .
C5 C 0.7609(7) 0.3797(7) -0.0239(3) 0.068(3) Uani 1 1 d . U . . .
H5 H 0.726547 0.422884 -0.018607 0.082 Uiso 1 1 d R U . . .
C6 C 0.7400(7) 0.3173(6) -0.0531(3) 0.066(2) Uani 1 1 d . U . . .
C7 C 0.7884(6) 0.2525(7) -0.0598(3) 0.056(2) Uani 1 1 d . U . . .
H7 H 0.773236 0.211810 -0.078244 0.068 Uiso 1 1 d R U . . .
C8 C 0.8624(6) 0.2477(7) -0.0383(3) 0.0511(19) Uani 1 1 d . U . . .
C9 C 0.8852(6) 0.3079(6) -0.0111(3) 0.054(2) Uani 1 1 d . U . . .
H9 H 0.935139 0.305869 0.002137 0.064 Uiso 1 1 d R U . . .
C10 C 0.6613(8) 0.3229(9) -0.0742(4) 0.086(3) Uani 1 1 d . U . . .
C11 C 0.9139(6) 0.1322(6) -0.0794(3) 0.050(2) Uani 1 1 d . U . . .
H11 H 0.872373 0.131737 -0.098988 0.060 Uiso 1 1 d R U . . .
C12 C 1.0235(7) 0.1040(6) -0.0466(3) 0.066(3) Uani 1 1 d . U . . .
H12 H 1.072646 0.080763 -0.039350 0.079 Uiso 1 1 d R U . . .
C13 C 0.9862(7) 0.1643(7) -0.0257(3) 0.070(3) Uani 1 1 d . U . . .
H13 H 1.003861 0.188431 -0.001100 0.085 Uiso 1 1 d R U . . .
Cu1 Cu 1.000000 0.500000 0.12631(4) 0.0428(5) Uani 1 2 d S TU P . .
F1 F 1.0284(3) 0.3617(3) 0.12690(19) 0.0629(14) Uani 1 1 d . U . . .
F2 F 1.1384(6) 0.250000 0.125000 0.098(3) Uani 1 2 d S TU P . .
F3 F 1.0267(5) 0.2532(4) 0.06741(16) 0.091(2) Uani 1 1 d . U . . .
F4 F 0.9168(5) 0.250000 0.125000 0.084(2) Uani 1 2 d S TU P . .
N1 N 0.9183(5) 0.4850(5) 0.0807(2) 0.058(2) Uani 1 1 d . U . . .
N2 N 0.8594(5) 0.4308(5) 0.0263(3) 0.061(2) Uani 1 1 d . U . . .
N3 N 0.9178(5) 0.1821(5) -0.0469(2) 0.0524(19) Uani 1 1 d . U . . .
N4 N 0.9774(5) 0.0830(5) -0.0804(2) 0.051(2) Uani 1 1 d . U . . .
O1 O 0.6218(7) 0.3858(7) -0.0664(4) 0.150(5) Uani 1 1 d . U . . .
H1A H 0.577625 0.385880 -0.079878 0.225 Uiso 1 1 d R U . . .
O2 O 0.6382(5) 0.2706(5) -0.0981(3) 0.091(3) Uani 1 1 d . U . . .
Ti2 Ti 1.02840(14) 0.250000 0.125000 0.0461(6) Uani 1 2 d S TU P . .
C14 C 0.46704(14) 0.311980 0.862056 0.171(14) Uani 0.25 1 d DR U P . .
H14A H 0.505021 0.284400 0.873296 0.205 Uiso 0.25 1 d DR U P . .
H14B H 0.447690 0.300540 0.834396 0.205 Uiso 0.25 1 d DR U P . .
C15 C 0.46818(14) 0.389278 0.857412 0.171(14) Uani 0.25 1 d DR U P . .
H15A H 0.422833 0.406748 0.846382 0.205 Uiso 0.25 1 d DR U P . .
H15B H 0.487083 0.408088 0.884052 0.205 Uiso 0.25 1 d DR U P . .

loop_
_atom_site_aniso_label
_atom_site_aniso_U_11
_atom_site_aniso_U_22
_atom_site_aniso_U_33
_atom_site_aniso_U_23
_atom_site_aniso_U_13
_atom_site_aniso_U_12
C1 0.062(5) 0.047(5) 0.052(5) -0.011(4) -0.011(4) 0.002(4)
C2 0.101(7) 0.061(5) 0.080(6) -0.015(5) -0.036(5) 0.021(5)
C3 0.108(6) 0.058(6) 0.093(6) -0.017(5) -0.041(5) 0.027(5)
C4 0.064(5) 0.054(5) 0.051(4) -0.010(4) -0.019(4) 0.006(4)
C5 0.076(6) 0.062(5) 0.068(5) -0.015(4) -0.018(5) 0.011(5)
C6 0.068(5) 0.069(5) 0.062(5) -0.016(4) -0.020(4) 0.009(4)
C7 0.059(5) 0.059(5) 0.051(4) -0.008(4) -0.010(4) 0.006(4)
C8 0.057(4) 0.051(4) 0.045(4) -0.003(4) -0.008(3) 0.005(4)
C9 0.059(5) 0.052(5) 0.050(5) -0.009(4) -0.017(4) 0.003(4)
C10 0.081(6) 0.086(7) 0.091(6) -0.018(5) -0.030(5) 0.022(5)
C11 0.053(5) 0.052(5) 0.045(4) -0.005(4) -0.013(4) 0.006(4)
C12 0.074(6) 0.062(5) 0.063(5) -0.012(4) -0.033(4) 0.013(4)
C13 0.075(6) 0.069(5) 0.068(5) -0.022(4) -0.028(5) 0.020(5)
Cu1 0.0522(9) 0.0375(8) 0.0388(7) 0.000 0.000 -0.0032(7)
F1 0.079(4) 0.038(3) 0.072(3) -0.001(3) 0.000(3) -0.004(2)
F2 0.069(5) 0.088(6) 0.138(8) 0.000(7) 0.000 0.000
F3 0.156(6) 0.071(4) 0.046(3) -0.005(3) 0.011(3) 0.007(4)
F4 0.060(5) 0.063(5) 0.128(7) -0.024(6) 0.000 0.000
N1 0.071(5) 0.051(5) 0.053(4) -0.008(3) -0.006(4) 0.005(4)
N2 0.073(5) 0.049(4) 0.061(4) -0.016(3) -0.025(4) 0.011(4)
N3 0.058(4) 0.048(4) 0.051(4) -0.009(3) -0.009(3) 0.007(3)
N4 0.054(5) 0.050(4) 0.050(4) 0.000(3) -0.008(3) 0.008(3)
O1 0.116(8) 0.135(9) 0.200(10) -0.073(8) -0.089(7) 0.061(6)
O2 0.079(5) 0.093(6) 0.103(6) -0.036(5) -0.031(4) 0.011(5)
Ti2 0.0574(15) 0.0342(12) 0.0466(12) 0.0038(11) 0.000 0.000
C14 0.187(19) 0.164(19) 0.162(18) -0.008(15) 0.019(15) 0.005(16)
C15 0.187(19) 0.164(19) 0.162(18) -0.008(15) 0.019(15) 0.005(16)

loop_
_atom_type_symbol
_atom_type_description
_atom_type_scat_dispersion_real
_atom_type_scat_dispersion_imag
_atom_type_scat_source
C C 0.0033 0.0016 'International Tables Vol C Tables 4.2.6.8 and 6.1.1.4'
H H 0.0000 0.0000 'International Tables Vol C Tables 4.2.6.8 and 6.1.1.4'
N N 0.0061 0.0033 'International Tables Vol C Tables 4.2.6.8 and 6.1.1.4'
O O 0.0106 0.0060 'International Tables Vol C Tables 4.2.6.8 and 6.1.1.4'
F F 0.0171 0.0103 'International Tables Vol C Tables 4.2.6.8 and 6.1.1.4'
Ti Ti 0.2776 0.4457 'International Tables Vol C Tables 4.2.6.8 and 6.1.1.4'
Cu Cu 0.3201 1.2651 'International Tables Vol C Tables 4.2.6.8 and 6.1.1.4'

loop_
_geom_angle_atom_site_label_1
_geom_angle_atom_site_label_2
_geom_angle_atom_site_label_3
_geom_angle
_geom_angle_site_symmetry_1
_geom_angle_site_symmetry_3
_geom_angle_publ_flag
N2 C1 N1 111.8(9) . . ?
N2 C1 H1 123.8 . . ?
N1 C1 H1 124.3 . . ?
C3 C2 N1 110.1(11) . . ?
C3 C2 H2 124.8 . . ?
N1 C2 H2 125.1 . . ?
C2 C3 N2 106.6(10) . . ?
C2 C3 H3 126.2 . . ?
N2 C3 H3 127.1 . . ?
C9 C4 C5 122.7(9) . . ?
C9 C4 N2 118.1(8) . . ?
C5 C4 N2 119.2(9) . . ?
C4 C5 C6 116.1(10) . . ?
C4 C5 H5 122.1 . . ?
C6 C5 H5 121.8 . . ?
C7 C6 C5 122.0(10) . . ?
C7 C6 C10 120.1(10) . . ?
C5 C6 C10 117.8(10) . . ?
C6 C7 C8 118.8(10) . . ?
C6 C7 H7 120.9 . . ?
C8 C7 H7 120.3 . . ?
C9 C8 C7 120.4(10) . . ?
C9 C8 N3 119.3(8) . . ?
C7 C8 N3 120.1(9) . . ?
C4 C9 C8 119.9(9) . . ?
C4 C9 H9 119.8 . . ?
C8 C9 H9 120.4 . . ?
O2 C10 O1 123.5(12) . . ?
O2 C10 C6 121.5(11) . . ?
O1 C10 C6 115.0(12) . . ?
N4 C11 N3 111.1(8) . . ?
N4 C11 H11 124.2 . . ?
N3 C11 H11 124.7 . . ?
C13 C12 N4 108.9(9) . . ?
C13 C12 H12 125.7 . . ?
N4 C12 H12 125.4 . . ?
C12 C13 N3 107.2(9) . . ?
C12 C13 H13 126.3 . . ?
N3 C13 H13 126.5 . . ?
N4 Cu1 N4 91.7(4) 12_564 3_645 ?
N4 Cu1 N1 175.8(3) 12_564 . ?
N4 Cu1 N1 91.0(3) 3_645 . ?
N4 Cu1 N1 91.0(3) 12_564 10_654 ?
N4 Cu1 N1 175.8(3) 3_645 10_654 ?
N1 Cu1 N1 86.6(5) . 10_654 ?
N4 Cu1 F1 87.1(3) 12_564 10_654 ?
N4 Cu1 F1 92.3(3) 3_645 10_654 ?
N1 Cu1 F1 89.5(3) . 10_654 ?
N1 Cu1 F1 91.2(3) 10_654 10_654 ?
N4 Cu1 F1 92.3(3) 12_564 . ?
N4 Cu1 F1 87.1(3) 3_645 . ?
N1 Cu1 F1 91.2(3) . . ?
N1 Cu1 F1 89.5(3) 10_654 . ?
F1 Cu1 F1 179.1(3) 10_654 . ?
Ti2 F1 Cu1 168.2(3) . . ?
C1 N1 C2 105.1(9) . . ?
C1 N1 Cu1 126.0(7) . . ?
C2 N1 Cu1 128.2(7) . . ?
C1 N2 C3 106.3(8) . . ?
C1 N2 C4 125.3(8) . . ?
C3 N2 C4 128.3(8) . . ?
C11 N3 C13 107.4(8) . . ?
C11 N3 C8 125.7(8) . . ?
C13 N3 C8 126.7(8) . . ?
C11 N4 C12 105.4(8) . . ?
C11 N4 Cu1 126.1(6) . 11_634 ?
C12 N4 Cu1 128.5(7) . 11_634 ?
C10 O1 H1A 110.3 . . ?
F2 Ti2 F4 180.0 . . ?
F2 Ti2 F3 90.9(3) . . ?
F4 Ti2 F3 89.1(3) . . ?
F2 Ti2 F3 90.9(3) . 6 ?
F4 Ti2 F3 89.1(3) . 6 ?
F3 Ti2 F3 178.3(5) . 6 ?
F2 Ti2 F1 90.02(19) . . ?
F4 Ti2 F1 89.98(19) . . ?
F3 Ti2 F1 90.2(3) . . ?
F3 Ti2 F1 89.8(3) 6 . ?
F2 Ti2 F1 90.02(19) . 6 ?
F4 Ti2 F1 89.98(19) . 6 ?
F3 Ti2 F1 89.8(3) . 6 ?
F3 Ti2 F1 90.2(3) 6 6 ?
F1 Ti2 F1 180.0(4) . 6 ?
C15 C14 H14A 124.6 . . ?
C15 C14 H14B 95.4 . . ?
H14A C14 H14B 121.8 . . ?
C14 C15 H15A 111.1 . . ?
C14 C15 H15B 103.0 . . ?
H15A C15 H15B 121.9 . . ?

loop_
_geom_bond_atom_site_label_1
_geom_bond_atom_site_label_2
_geom_bond_distance
_geom_bond_site_symmetry_2
_geom_bond_publ_flag
C1 N2 1.311(11) . ?
C1 N1 1.332(12) . ?
C1 H1 0.9301 . ?
C2 C3 1.318(15) . ?
C2 N1 1.368(13) . ?
C2 H2 0.9300 . ?
C3 N2 1.399(13) . ?
C3 H3 0.9299 . ?
C4 C9 1.358(13) . ?
C4 C5 1.392(14) . ?
C4 N2 1.440(12) . ?
C5 C6 1.435(14) . ?
C5 H5 0.9301 . ?
C6 C7 1.357(13) . ?
C6 C10 1.471(15) . ?
C7 C8 1.407(12) . ?
C7 H7 0.9302 . ?
C8 C9 1.378(13) . ?
C8 N3 1.449(12) . ?
C9 H9 0.9301 . ?
C10 O2 1.218(14) . ?
C10 O1 1.256(15) . ?
C11 N4 1.333(11) . ?
C11 N3 1.329(11) . ?
C11 H11 0.9299 . ?
C12 C13 1.351(14) . ?
C12 N4 1.370(12) . ?
C12 H12 0.9301 . ?
C13 N3 1.353(12) . ?
C13 H13 0.9300 . ?
Cu1 N4 1.987(8) 12_564 ?
Cu1 N4 1.987(7) 3_645 ?
Cu1 N1 2.006(8) . ?
Cu1 N1 2.006(8) 10_654 ?
Cu1 F1 2.339(5) 10_654 ?
Cu1 F1 2.339(5) . ?
F1 Ti2 1.852(5) . ?
F2 Ti2 1.822(10) . ?
F3 Ti2 1.844(5) . ?
F4 Ti2 1.850(9) . ?
O1 H1A 0.8501 . ?
C14 C15 1.2893 . ?
C14 H14A 0.8567 . ?
C14 H14B 0.9602 . ?
C15 H15A 0.8791 . ?
C15 H15B 0.9600 . ?

loop_
_geom_torsion_atom_site_label_1
_geom_torsion_atom_site_label_2
_geom_torsion_atom_site_label_3
_geom_torsion_atom_site_label_4
_geom_torsion
_geom_torsion_site_symmetry_1
_geom_torsion_site_symmetry_2
_geom_torsion_site_symmetry_3
_geom_torsion_site_symmetry_4
_geom_torsion_publ_flag
N1 C2 C3 N2 -0.7(16) . . . . ?
C9 C4 C5 C6 2.4(17) . . . . ?
N2 C4 C5 C6 179.8(9) . . . . ?
C4 C5 C6 C7 0.7(17) . . . . ?
C4 C5 C6 C10 177.3(11) . . . . ?
C5 C6 C7 C8 -1.7(17) . . . . ?
C10 C6 C7 C8 -178.2(10) . . . . ?
C6 C7 C8 C9 -0.3(15) . . . . ?
C6 C7 C8 N3 -175.9(9) . . . . ?
C5 C4 C9 C8 -4.4(17) . . . . ?
N2 C4 C9 C8 178.2(9) . . . . ?
C7 C8 C9 C4 3.3(15) . . . . ?
N3 C8 C9 C4 179.0(9) . . . . ?
C7 C6 C10 O2 -1(2) . . . . ?
C5 C6 C10 O2 -177.2(12) . . . . ?
C7 C6 C10 O1 -178.8(13) . . . . ?
C5 C6 C10 O1 4.5(18) . . . . ?
N4 C12 C13 N3 -1.2(13) . . . . ?
N2 C1 N1 C2 2.5(12) . . . . ?
N2 C1 N1 Cu1 -169.1(7) . . . . ?
C3 C2 N1 C1 -1.0(15) . . . . ?
C3 C2 N1 Cu1 170.4(9) . . . . ?
N1 C1 N2 C3 -3.0(12) . . . . ?
N1 C1 N2 C4 -178.7(9) . . . . ?
C2 C3 N2 C1 2.2(14) . . . . ?
C2 C3 N2 C4 177.8(12) . . . . ?
C9 C4 N2 C1 -29.8(16) . . . . ?
C5 C4 N2 C1 152.6(10) . . . . ?
C9 C4 N2 C3 155.3(12) . . . . ?
C5 C4 N2 C3 -22.2(17) . . . . ?
N4 C11 N3 C13 -0.5(12) . . . . ?
N4 C11 N3 C8 174.5(9) . . . . ?
C12 C13 N3 C11 1.0(12) . . . . ?
C12 C13 N3 C8 -173.9(10) . . . . ?
C9 C8 N3 C11 -161.7(9) . . . . ?
C7 C8 N3 C11 14.0(15) . . . . ?
C9 C8 N3 C13 12.3(16) . . . . ?
C7 C8 N3 C13 -172.0(10) . . . . ?
N3 C11 N4 C12 -0.3(12) . . . . ?
N3 C11 N4 Cu1 -178.4(6) . . . 11_634 ?
C13 C12 N4 C11 0.9(12) . . . . ?
C13 C12 N4 Cu1 179.0(8) . . . 11_634 ?
Cu1 F1 Ti2 F2 168.7(16) . . . . ?
Cu1 F1 Ti2 F4 -11.3(16) . . . . ?
Cu1 F1 Ti2 F3 77.8(16) . . . . ?
Cu1 F1 Ti2 F3 -100.5(16) . . . 6 ?
